data_7126195
loop_
_publ_author_name
'Kelley, Steven P.'
'Smetana, Volodymyr'
'Emerson, Stephen D.'
'Mudring, Anja-Verena'
'Rogers, Robin D.'

_publ_section_title
;
 Benchtop access to anhydrous actinide N-donor coordination complexes
 using ionic liquids.
;
_journal_issue 30
_journal_name_full 'Chemical communications (Cambridge, England)'
_journal_page_first 4232
_journal_page_last 4235
_journal_paper_doi 10.1039/c9cc09852f
_journal_volume 56
_journal_year 2020
_chemical_formula_sum 'C8 H12 N6 O8 U'
_chemical_formula_weight 558.27
_space_group_crystal_system triclinic
_space_group_IT_number 2
_space_group_name_Hall '-P 1'
_space_group_name_H-M_alt 'P -1'
_atom_sites_solution_hydrogens geom
_atom_sites_solution_primary heavy
_atom_sites_solution_secondary difmap
_audit_creation_method SHELXL-2013
_audit_update_record
;
2019-11-25 deposited with the CCDC.	2020-03-10 downloaded from the CCDC.
;
_cell_angle_alpha 117.032(2)
_cell_angle_beta 102.909(2)
_cell_angle_gamma 92.179(2)
_cell_formula_units_Z 1
_cell_length_a 7.5785(3)
_cell_length_b 7.5951(3)
_cell_length_c 7.6538(3)
_cell_measurement_reflns_used 6796
_cell_measurement_temperature 173(2)
_cell_measurement_theta_max 27.59
_cell_measurement_theta_min 2.79
_cell_volume 377.53(3)
_computing_cell_refinement 'Bruker SAINT'
_computing_data_collection 'Bruker APEX2'
_computing_data_reduction 'Bruker SAINT'
_computing_molecular_graphics 'Bruker SHELXTL'
_computing_publication_material 'Bruker SHELXTL'
_computing_structure_refinement 'SHELXL-2013 (Sheldrick, 2013)'
_computing_structure_solution 'SHELXS-97 (Sheldrick, 2008)'
_diffrn_ambient_temperature 173(2)
_diffrn_measured_fraction_theta_full 0.999
_diffrn_measured_fraction_theta_max 0.991
_diffrn_measurement_device_type 'Bruker APEX-II CCD'
_diffrn_measurement_method '\f and \w scans'
_diffrn_radiation_type MoK\a
_diffrn_radiation_wavelength 0.71073
_diffrn_reflns_av_R_equivalents 0.0345
_diffrn_reflns_av_unetI/netI 0.0276
_diffrn_reflns_Laue_measured_fraction_full 0.999
_diffrn_reflns_Laue_measured_fraction_max 0.991
_diffrn_reflns_limit_h_max 10
_diffrn_reflns_limit_h_min -10
_diffrn_reflns_limit_k_max 10
_diffrn_reflns_limit_k_min -10
_diffrn_reflns_limit_l_max 10
_diffrn_reflns_limit_l_min -10
_diffrn_reflns_number 12243
_diffrn_reflns_point_group_measured_fraction_full 0.999
_diffrn_reflns_point_group_measured_fraction_max 0.991
_diffrn_reflns_theta_full 25.242
_diffrn_reflns_theta_max 30.747
_diffrn_reflns_theta_min 2.794
_exptl_absorpt_coefficient_mu 10.801
_exptl_absorpt_correction_T_max 0.7462
_exptl_absorpt_correction_T_min 0.4833
_exptl_absorpt_correction_type multi-scan
_exptl_absorpt_process_details 'Bruker AXScale'
_exptl_crystal_colour yellow
_exptl_crystal_density_diffrn 2.456
_exptl_crystal_density_method 'not measured'
_exptl_crystal_description Irregular
_exptl_crystal_F_000 258
_exptl_crystal_size_max 0.120
_exptl_crystal_size_mid 0.060
_exptl_crystal_size_min 0.020
_refine_diff_density_max 0.900
_refine_diff_density_min -0.760
_refine_diff_density_rms 0.126
_refine_ls_extinction_method none
_refine_ls_goodness_of_fit_ref 1.038
_refine_ls_hydrogen_treatment constr
_refine_ls_matrix_type full
_refine_ls_number_parameters 107
_refine_ls_number_reflns 2327
_refine_ls_number_restraints 0
_refine_ls_restrained_S_all 1.038
_refine_ls_R_factor_all 0.0167
_refine_ls_R_factor_gt 0.0167
_refine_ls_shift/su_max 0.001
_refine_ls_shift/su_mean 0.000
_refine_ls_structure_factor_coef Fsqd
_refine_ls_weighting_details 'w=1/[\s^2^(Fo^2^)+(0.0188P)^2^] where P=(Fo^2^+2Fc^2^)/3'
_refine_ls_weighting_scheme calc
_refine_ls_wR_factor_gt 0.0352
_refine_ls_wR_factor_ref 0.0352
_reflns_Friedel_coverage 0.000
_reflns_number_gt 2327
_reflns_number_total 2327
_reflns_threshold_expression 'I > 2\s(I)'
_cod_data_source_file c9cc09852f2.cif
_cod_data_source_block UO2(NO3)2mim2
_cod_depositor_comments 'Adding full bibliography for 7126194--7126200.cif.'
_cod_database_code 7126195
_shelx_space_group_comment
; 
The symmetry employed for this shelxl refinement is uniquely defined 
by the following loop, which should always be used as a source of 
symmetry information in preference to the above space-group names. 
They are only intended as comments. 
;
_shelx_estimated_absorpt_t_min 0.357
_shelx_estimated_absorpt_t_max 0.813
_shelxl_version_number 2013-4

loop_
_space_group_symop_operation_xyz
'x, y, z'
'-x, -y, -z'

loop_
_atom_site_label
_atom_site_type_symbol
_atom_site_fract_x
_atom_site_fract_y
_atom_site_fract_z
_atom_site_U_iso_or_equiv
_atom_site_adp_type
_atom_site_occupancy
_atom_site_site_symmetry_order
_atom_site_calc_flag
_atom_site_refinement_flags_posn
_atom_site_refinement_flags_adp
_atom_site_refinement_flags_occupancy
_atom_site_disorder_assembly
_atom_site_disorder_group
U1 U 0.5000 0.5000 0.5000 0.01520(4) Uani 1 2 d S . P . .
O1 O 0.3724(2) 0.6719(3) 0.4544(3) 0.0242(4) Uani 1 1 d . . . . .
O2 O 0.3313(3) 0.5293(3) 0.7573(3) 0.0266(4) Uani 1 1 d . . . . .
O3 O 0.5823(3) 0.7344(3) 0.8769(3) 0.0311(4) Uani 1 1 d . . . . .
N3 N 0.0385(3) -0.0346(3) 0.2585(3) 0.0205(4) Uani 1 1 d . . . . .
N1 N 0.2173(3) 0.2486(3) 0.3649(3) 0.0212(4) Uani 1 1 d . . . . .
N4 N 0.4458(3) 0.6677(3) 0.9141(3) 0.0253(5) Uani 1 1 d . . . . .
O4 O 0.4273(3) 0.7297(4) 1.0836(3) 0.0425(5) Uani 1 1 d . . . . .
C2 C 0.2103(3) 0.0632(4) 0.3372(4) 0.0226(5) Uani 1 1 d . . . . .
H2A H 0.3145 0.0067 0.3692 0.027 Uiso 1 1 calc R U . . .
C5 C 0.0384(3) 0.2695(4) 0.2987(4) 0.0225(5) Uani 1 1 d . . . . .
H5A H -0.0006 0.3873 0.2998 0.027 Uiso 1 1 calc R U . . .
C4 C -0.0732(4) 0.0946(4) 0.2318(4) 0.0251(5) Uani 1 1 d . . . . .
H4A H -0.2026 0.0671 0.1774 0.030 Uiso 1 1 calc R U . . .
C6 C -0.0205(4) -0.2422(4) 0.2058(5) 0.0317(6) Uani 1 1 d . . . . .
H6A H 0.0872 -0.3037 0.2305 0.048 Uiso 1 1 calc R U . . .
H6B H -0.0887 -0.3168 0.0616 0.048 Uiso 1 1 calc R U . . .
H6C H -0.0996 -0.2454 0.2899 0.048 Uiso 1 1 calc R U . . .

loop_
_atom_site_aniso_label
_atom_site_aniso_U_11
_atom_site_aniso_U_22
_atom_site_aniso_U_33
_atom_site_aniso_U_23
_atom_site_aniso_U_13
_atom_site_aniso_U_12
U1 0.01120(6) 0.01540(6) 0.01825(7) 0.00826(5) 0.00252(4) -0.00067(4)
O1 0.0220(9) 0.0240(9) 0.0299(10) 0.0155(8) 0.0070(8) 0.0048(7)
O2 0.0207(9) 0.0307(10) 0.0281(10) 0.0136(8) 0.0076(8) -0.0006(7)
O3 0.0266(10) 0.0358(11) 0.0231(9) 0.0093(8) 0.0047(8) -0.0067(8)
N3 0.0190(10) 0.0171(9) 0.0230(10) 0.0093(8) 0.0027(8) -0.0024(7)
N1 0.0158(9) 0.0189(10) 0.0262(11) 0.0093(8) 0.0048(8) -0.0019(7)
N4 0.0269(11) 0.0287(11) 0.0242(11) 0.0142(9) 0.0099(9) 0.0078(9)
O4 0.0520(14) 0.0505(14) 0.0270(11) 0.0154(10) 0.0202(10) 0.0115(11)
C2 0.0162(11) 0.0195(11) 0.0305(13) 0.0114(10) 0.0048(10) 0.0002(9)
C5 0.0167(11) 0.0191(11) 0.0290(13) 0.0104(10) 0.0039(10) 0.0010(9)
C4 0.0160(11) 0.0226(12) 0.0307(14) 0.0104(11) 0.0012(10) -0.0020(9)
C6 0.0317(15) 0.0218(13) 0.0367(16) 0.0146(12) 0.0003(12) -0.0055(11)

loop_
_atom_type_symbol
_atom_type_description
_atom_type_scat_dispersion_real
_atom_type_scat_dispersion_imag
_atom_type_scat_source
C C 0.0033 0.0016 'International Tables Vol C Tables 4.2.6.8 and 6.1.1.4'
H H 0.0000 0.0000 'International Tables Vol C Tables 4.2.6.8 and 6.1.1.4'
N N 0.0061 0.0033 'International Tables Vol C Tables 4.2.6.8 and 6.1.1.4'
O O 0.0106 0.0060 'International Tables Vol C Tables 4.2.6.8 and 6.1.1.4'
U U -9.6767 9.6646 'International Tables Vol C Tables 4.2.6.8 and 6.1.1.4'

loop_
_geom_angle_atom_site_label_1
_geom_angle_atom_site_label_2
_geom_angle_atom_site_label_3
_geom_angle
_geom_angle_site_symmetry_1
_geom_angle_site_symmetry_3
_geom_angle_publ_flag
O1 U1 O1 180.0 2_666 . ?
O1 U1 N1 88.65(8) 2_666 . ?
O1 U1 N1 91.35(8) . . ?
O1 U1 N1 91.35(8) 2_666 2_666 ?
O1 U1 N1 88.65(8) . 2_666 ?
N1 U1 N1 180.0 . 2_666 ?
O1 U1 O2 88.66(7) 2_666 2_666 ?
O1 U1 O2 91.34(7) . 2_666 ?
N1 U1 O2 115.20(6) . 2_666 ?
N1 U1 O2 64.80(6) 2_666 2_666 ?
O1 U1 O2 91.34(7) 2_666 . ?
O1 U1 O2 88.66(7) . . ?
N1 U1 O2 64.80(6) . . ?
N1 U1 O2 115.20(6) 2_666 . ?
O2 U1 O2 180.0 2_666 . ?
O1 U1 O3 89.89(8) 2_666 . ?
O1 U1 O3 90.11(8) . . ?
N1 U1 O3 115.16(6) . . ?
N1 U1 O3 64.84(6) 2_666 . ?
O2 U1 O3 129.57(6) 2_666 . ?
O2 U1 O3 50.43(6) . . ?
O1 U1 O3 90.11(8) 2_666 2_666 ?
O1 U1 O3 89.89(8) . 2_666 ?
N1 U1 O3 64.84(6) . 2_666 ?
N1 U1 O3 115.16(6) 2_666 2_666 ?
O2 U1 O3 50.43(6) 2_666 2_666 ?
O2 U1 O3 129.57(6) . 2_666 ?
O3 U1 O3 180.0 . 2_666 ?
C2 N3 C4 107.3(2) . . ?
C2 N3 C6 126.5(2) . . ?
C4 N3 C6 126.1(2) . . ?
C2 N1 C5 105.7(2) . . ?
C2 N1 U1 126.16(17) . . ?
C5 N1 U1 128.08(16) . . ?
O4 N4 O2 122.7(2) . . ?
O4 N4 O3 123.0(2) . . ?
O2 N4 O3 114.3(2) . . ?
N1 C2 N3 111.5(2) . . ?
C4 C5 N1 109.1(2) . . ?
C5 C4 N3 106.3(2) . . ?

loop_
_geom_bond_atom_site_label_1
_geom_bond_atom_site_label_2
_geom_bond_distance
_geom_bond_site_symmetry_2
_geom_bond_publ_flag
U1 O1 1.7664(18) 2_666 ?
U1 O1 1.7664(18) . ?
U1 N1 2.492(2) . ?
U1 N1 2.492(2) 2_666 ?
U1 O2 2.5124(18) 2_666 ?
U1 O2 2.5124(18) . ?
U1 O3 2.5145(19) . ?
U1 O3 2.5145(19) 2_666 ?
O2 N4 1.271(3) . ?
O3 N4 1.277(3) . ?
N3 C2 1.334(3) . ?
N3 C4 1.375(3) . ?
N3 C6 1.462(3) . ?
N1 C2 1.323(3) . ?
N1 C5 1.380(3) . ?
N4 O4 1.207(3) . ?
C5 C4 1.358(3) . ?
